data_4324818
loop_
_publ_author_name
'D. Scott Bohle'
'Zhijie Chua'

_publ_section_title
;
 N-H Activation in N-Nitropropionamide: Coordination Chemistry of a
 Primary Nitroamide
;
_journal_name_full 'Inorganic Chemistry'
_journal_page_first 3135
_journal_page_last 3140
_journal_paper_doi 10.1021/ic200090u
_journal_volume 50
_journal_year 2011
_chemical_formula_sum 'C40 H37 Cl3 Ir N2 O3 P2'
_chemical_formula_weight 954.23
_chemical_name_systematic
; 
 ? 
;
_space_group_IT_number 2
_symmetry_cell_setting triclinic
_symmetry_space_group_name_Hall '-P 1'
_symmetry_space_group_name_H-M 'P -1'
_atom_sites_solution_hydrogens geom
_atom_sites_solution_primary direct
_atom_sites_solution_secondary difmap
_audit_creation_method SHELXL-97
_cell_angle_alpha 69.818(2)
_cell_angle_beta 76.442(2)
_cell_angle_gamma 74.736(2)
_cell_formula_units_Z 2
_cell_length_a 11.2223(17)
_cell_length_b 12.3960(18)
_cell_length_c 15.945(2)
_cell_measurement_reflns_used 6619
_cell_measurement_temperature 298(2)
_cell_measurement_theta_max 0.00
_cell_measurement_theta_min 0.00
_cell_volume 1983.1(5)
_computing_cell_refinement 'Bruker SMART'
_computing_data_collection 'Bruker SMART'
_computing_data_reduction 'Bruker SAINT'
_computing_molecular_graphics 'Bruker SHELXTL'
_computing_publication_material 'Bruker SHELXTL'
_computing_structure_refinement 'SHELXL-97 (Sheldrick, 1997)'
_computing_structure_solution 'SHELXS-97 (Sheldrick, 1990)'
_diffrn_ambient_temperature 298(2)
_diffrn_measured_fraction_theta_full 0.900
_diffrn_measured_fraction_theta_max 0.900
_diffrn_measurement_device_type 'CCD area detector'
_diffrn_measurement_method 'phi and omega scans'
_diffrn_radiation_monochromator graphite
_diffrn_radiation_source 'fine-focus sealed tube'
_diffrn_radiation_type MoK\a
_diffrn_radiation_wavelength 0.71073
_diffrn_reflns_av_R_equivalents 0.0281
_diffrn_reflns_av_sigmaI/netI 0.0384
_diffrn_reflns_limit_h_max 14
_diffrn_reflns_limit_h_min -14
_diffrn_reflns_limit_k_max 16
_diffrn_reflns_limit_k_min -16
_diffrn_reflns_limit_l_max 20
_diffrn_reflns_limit_l_min -19
_diffrn_reflns_number 17642
_diffrn_reflns_theta_full 28.17
_diffrn_reflns_theta_max 28.17
_diffrn_reflns_theta_min 1.38
_exptl_absorpt_coefficient_mu 3.689
_exptl_absorpt_correction_T_max 0.691
_exptl_absorpt_correction_T_min 0.309
_exptl_absorpt_correction_type multi-scan
_exptl_absorpt_process_details 'Bruker SADABS'
_exptl_crystal_colour yellow
_exptl_crystal_density_diffrn 1.598
_exptl_crystal_density_meas ?
_exptl_crystal_description parallelogra
_exptl_crystal_F_000 946
_exptl_crystal_size_max 0.70
_exptl_crystal_size_mid 0.30
_exptl_crystal_size_min 0.10
_refine_diff_density_max 1.733
_refine_diff_density_min -0.771
_refine_diff_density_rms 0.108
_refine_ls_extinction_method none
_refine_ls_goodness_of_fit_ref 1.047
_refine_ls_hydrogen_treatment constr
_refine_ls_matrix_type full
_refine_ls_number_parameters 460
_refine_ls_number_reflns 8754
_refine_ls_number_restraints 0
_refine_ls_restrained_S_all 1.047
_refine_ls_R_factor_all 0.0400
_refine_ls_R_factor_gt 0.0327
_refine_ls_shift/su_max 0.001
_refine_ls_shift/su_mean 0.000
_refine_ls_structure_factor_coef Fsqd
_refine_ls_weighting_details 'calc w=1/[\s^2^(Fo^2^)+(0.0434P)^2^+2.6545P] where P=(Fo^2^+2Fc^2^)/3'
_refine_ls_weighting_scheme calc
_refine_ls_wR_factor_gt 0.0823
_refine_ls_wR_factor_ref 0.0878
_reflns_number_gt 7737
_reflns_number_total 8754
_reflns_threshold_expression >2sigma(I)
_cod_data_source_file ic200090u_si_002_1.cif
_cod_data_source_block zj9m
_cod_depositor_comments
;
The following automatic conversions were performed:

'_exptl_crystal_density_meas' value 'N.A.' was changed to '?' - the
value is perceived as not measured.

Automatic conversion script
Id: cif_fix_values 3008 2015-01-20 13:52:24Z robertas 
;
_cod_database_code 4324818

loop_
_symmetry_equiv_pos_as_xyz
'x, y, z'
'-x, -y, -z'

loop_
_atom_site_label
_atom_site_type_symbol
_atom_site_fract_x
_atom_site_fract_y
_atom_site_fract_z
_atom_site_U_iso_or_equiv
_atom_site_adp_type
_atom_site_occupancy
_atom_site_symmetry_multiplicity
_atom_site_calc_flag
_atom_site_refinement_flags
Ir1 Ir 0.277524(13) 0.874643(12) 0.238261(10) 0.03263(6) Uani 1 1 d .
Cl1 Cl 0.27339(11) 0.99997(9) 0.08805(7) 0.0445(2) Uani 1 1 d .
Cl2 Cl 0.2457(5) 0.1880(4) 0.6853(3) 0.215(2) Uani 1 1 d .
Cl3 Cl 0.2036(4) 0.3709(3) 0.7619(3) 0.1815(15) Uani 1 1 d .
P1 P 0.28332(10) 0.71491(8) 0.19090(7) 0.0336(2) Uani 1 1 d .
P2 P 0.28481(10) 1.03891(9) 0.27443(7) 0.0332(2) Uani 1 1 d .
O1 O 0.0593(4) 0.7452(4) 0.4579(3) 0.0864(14) Uani 1 1 d .
O2 O 0.0739(3) 0.8589(3) 0.3169(3) 0.0626(9) Uani 1 1 d .
O3 O 0.4358(4) 0.6927(4) 0.4080(3) 0.0751(11) Uani 1 1 d .
N1 N 0.2500(4) 0.7758(3) 0.3708(3) 0.0512(10) Uani 1 1 d .
N2 N 0.1206(4) 0.7902(4) 0.3887(3) 0.0593(11) Uani 1 1 d .
C1 C 0.3213(6) 0.7065(5) 0.4364(4) 0.0639(14) Uani 1 1 d .
C2 C 0.2665(7) 0.6570(7) 0.5333(4) 0.086(2) Uani 1 1 d .
H2A H 0.2062 0.7189 0.5531 0.103 Uiso 1 1 calc R
H2B H 0.2220 0.5974 0.5378 0.103 Uiso 1 1 calc R
C3 C 0.3616(9) 0.6045(9) 0.5949(6) 0.125(3) Uani 1 1 d .
H3A H 0.3210 0.5744 0.6558 0.188 Uiso 1 1 calc R
H3B H 0.4047 0.6633 0.5920 0.188 Uiso 1 1 calc R
H3C H 0.4205 0.5417 0.5766 0.188 Uiso 1 1 calc R
C10 C 0.2476(4) 0.5855(4) 0.2832(3) 0.0437(10) Uani 1 1 d .
C11 C 0.3349(6) 0.5142(4) 0.3363(4) 0.0606(13) Uani 1 1 d .
H11A H 0.4158 0.5279 0.3233 0.073 Uiso 1 1 calc R
C12 C 0.3011(7) 0.4202(6) 0.4107(5) 0.084(2) Uani 1 1 d .
H12A H 0.3603 0.3703 0.4463 0.101 Uiso 1 1 calc R
C13 C 0.1815(9) 0.4023(7) 0.4305(5) 0.097(2) Uani 1 1 d .
H13A H 0.1594 0.3408 0.4804 0.116 Uiso 1 1 calc R
C14 C 0.0966(8) 0.4714(7) 0.3798(5) 0.100(3) Uani 1 1 d .
H14A H 0.0158 0.4571 0.3941 0.120 Uiso 1 1 calc R
C15 C 0.1264(6) 0.5650(6) 0.3056(4) 0.0719(17) Uani 1 1 d .
H15A H 0.0656 0.6137 0.2710 0.086 Uiso 1 1 calc R
C20 C 0.1710(4) 0.7403(4) 0.1165(3) 0.0384(9) Uani 1 1 d .
C21 C 0.1837(5) 0.6656(4) 0.0662(3) 0.0523(11) Uani 1 1 d .
H21A H 0.2519 0.6034 0.0685 0.063 Uiso 1 1 calc R
C22 C 0.0962(6) 0.6823(5) 0.0128(4) 0.0643(14) Uani 1 1 d .
H22A H 0.1053 0.6308 -0.0201 0.077 Uiso 1 1 calc R
C23 C -0.0045(5) 0.7744(5) 0.0077(4) 0.0638(14) Uani 1 1 d .
H23A H -0.0634 0.7855 -0.0285 0.077 Uiso 1 1 calc R
C24 C -0.0170(5) 0.8484(5) 0.0557(5) 0.0704(16) Uani 1 1 d .
H24A H -0.0846 0.9113 0.0517 0.084 Uiso 1 1 calc R
C25 C 0.0689(5) 0.8327(4) 0.1111(4) 0.0594(13) Uani 1 1 d .
H25A H 0.0580 0.8840 0.1445 0.071 Uiso 1 1 calc R
C30 C 0.4350(4) 0.6637(3) 0.1290(3) 0.0373(8) Uani 1 1 d .
C31 C 0.5096(4) 0.7444(4) 0.0769(3) 0.0450(10) Uani 1 1 d .
H31A H 0.4824 0.8227 0.0749 0.054 Uiso 1 1 calc R
C32 C 0.6231(5) 0.7094(4) 0.0285(4) 0.0575(13) Uani 1 1 d .
H32A H 0.6726 0.7640 -0.0056 0.069 Uiso 1 1 calc R
C33 C 0.6639(5) 0.5940(5) 0.0300(4) 0.0675(16) Uani 1 1 d .
H33A H 0.7412 0.5706 -0.0024 0.081 Uiso 1 1 calc R
C34 C 0.5904(6) 0.5133(5) 0.0795(4) 0.0699(16) Uani 1 1 d .
H34A H 0.6172 0.4357 0.0795 0.084 Uiso 1 1 calc R
C35 C 0.4757(5) 0.5475(4) 0.1299(4) 0.0536(12) Uani 1 1 d .
H35A H 0.4265 0.4926 0.1639 0.064 Uiso 1 1 calc R
C40 C 0.1563(4) 1.1625(4) 0.2421(3) 0.0412(9) Uani 1 1 d .
C41 C 0.0379(5) 1.1403(5) 0.2571(5) 0.0725(18) Uani 1 1 d .
H41A H 0.0266 1.0632 0.2793 0.087 Uiso 1 1 calc R
C42 C -0.0646(6) 1.2310(6) 0.2395(6) 0.087(2) Uani 1 1 d .
H42A H -0.1442 1.2142 0.2521 0.104 Uiso 1 1 calc R
C43 C -0.0499(6) 1.3437(5) 0.2041(4) 0.0725(17) Uani 1 1 d .
H43A H -0.1187 1.4044 0.1915 0.087 Uiso 1 1 calc R
C44 C 0.0665(7) 1.3671(5) 0.1872(5) 0.0797(19) Uani 1 1 d .
H44A H 0.0771 1.4444 0.1626 0.096 Uiso 1 1 calc R
C45 C 0.1707(5) 1.2769(4) 0.2062(4) 0.0619(14) Uani 1 1 d .
H45A H 0.2498 1.2943 0.1944 0.074 Uiso 1 1 calc R
C50 C 0.4281(4) 1.0973(4) 0.2268(3) 0.0384(9) Uani 1 1 d .
C51 C 0.4561(5) 1.1735(4) 0.2627(3) 0.0510(11) Uani 1 1 d .
H51A H 0.4008 1.1957 0.3101 0.061 Uiso 1 1 calc R
C52 C 0.5649(5) 1.2166(5) 0.2290(4) 0.0601(13) Uani 1 1 d .
H52A H 0.5822 1.2684 0.2529 0.072 Uiso 1 1 calc R
C53 C 0.6473(5) 1.1826(5) 0.1600(4) 0.0634(14) Uani 1 1 d .
H53A H 0.7216 1.2102 0.1382 0.076 Uiso 1 1 calc R
C54 C 0.6212(5) 1.1083(5) 0.1229(4) 0.0578(13) Uani 1 1 d .
H54A H 0.6771 1.0866 0.0756 0.069 Uiso 1 1 calc R
C55 C 0.5116(4) 1.0659(4) 0.1560(3) 0.0459(10) Uani 1 1 d .
H55A H 0.4938 1.0159 0.1305 0.055 Uiso 1 1 calc R
C60 C 0.2787(4) 1.0140(4) 0.3948(3) 0.0396(9) Uani 1 1 d .
C61 C 0.3830(5) 0.9444(5) 0.4340(3) 0.0513(11) Uani 1 1 d .
H61A H 0.4522 0.9125 0.3986 0.062 Uiso 1 1 calc R
C62 C 0.3846(6) 0.9225(5) 0.5245(4) 0.0635(14) Uani 1 1 d .
H62A H 0.4550 0.8762 0.5497 0.076 Uiso 1 1 calc R
C63 C 0.2853(8) 0.9675(6) 0.5767(4) 0.082(2) Uani 1 1 d .
H63A H 0.2864 0.9514 0.6380 0.098 Uiso 1 1 calc R
C64 C 0.1843(8) 1.0357(7) 0.5400(4) 0.095(2) Uani 1 1 d .
H64A H 0.1167 1.0680 0.5763 0.114 Uiso 1 1 calc R
C65 C 0.1787(6) 1.0592(6) 0.4492(4) 0.0724(17) Uani 1 1 d .
H65A H 0.1072 1.1054 0.4254 0.087 Uiso 1 1 calc R
C70 C 0.3049(10) 0.2516(11) 0.7444(10) 0.164(5) Uani 1 1 d .
H70A H 0.3216 0.1950 0.8021 0.197 Uiso 1 1 calc R
H70B H 0.3832 0.2733 0.7102 0.197 Uiso 1 1 calc R

loop_
_atom_site_aniso_label
_atom_site_aniso_U_11
_atom_site_aniso_U_22
_atom_site_aniso_U_33
_atom_site_aniso_U_23
_atom_site_aniso_U_13
_atom_site_aniso_U_12
Ir1 0.03475(9) 0.02977(8) 0.03403(9) -0.01147(6) -0.00416(6) -0.00618(6)
Cl1 0.0573(6) 0.0359(5) 0.0399(5) -0.0091(4) -0.0131(5) -0.0068(4)
Cl2 0.300(6) 0.192(4) 0.216(4) -0.108(3) -0.075(4) -0.061(4)
Cl3 0.169(3) 0.131(2) 0.257(4) -0.097(3) -0.003(3) -0.026(2)
P1 0.0362(5) 0.0282(5) 0.0367(5) -0.0101(4) -0.0055(4) -0.0064(4)
P2 0.0359(5) 0.0331(5) 0.0323(5) -0.0126(4) -0.0038(4) -0.0076(4)
O1 0.074(3) 0.095(3) 0.067(3) -0.005(2) 0.010(2) -0.022(2)
O2 0.053(2) 0.063(2) 0.066(2) -0.0120(19) -0.0127(18) -0.0087(17)
O3 0.064(3) 0.077(3) 0.079(3) -0.021(2) -0.009(2) -0.011(2)
N1 0.071(3) 0.042(2) 0.041(2) -0.0103(17) -0.0063(19) -0.0181(19)
N2 0.046(2) 0.062(3) 0.068(3) -0.024(2) 0.005(2) -0.014(2)
C1 0.072(4) 0.061(3) 0.056(3) -0.009(3) -0.009(3) -0.020(3)
C2 0.078(4) 0.093(5) 0.062(4) 0.009(3) -0.011(3) -0.018(4)
C3 0.134(8) 0.137(8) 0.074(5) 0.013(5) -0.030(5) -0.024(6)
C10 0.057(3) 0.0319(19) 0.043(2) -0.0103(17) -0.004(2) -0.0138(18)
C11 0.068(3) 0.047(3) 0.057(3) -0.002(2) -0.008(3) -0.016(2)
C12 0.106(5) 0.059(4) 0.068(4) 0.011(3) -0.023(4) -0.017(3)
C13 0.129(7) 0.079(5) 0.074(5) 0.008(4) -0.001(5) -0.061(5)
C14 0.098(5) 0.113(6) 0.079(5) 0.015(4) -0.008(4) -0.070(5)
C15 0.068(4) 0.079(4) 0.066(4) -0.001(3) -0.009(3) -0.040(3)
C20 0.039(2) 0.037(2) 0.041(2) -0.0098(17) -0.0064(17) -0.0126(16)
C21 0.054(3) 0.051(3) 0.057(3) -0.022(2) -0.017(2) -0.005(2)
C22 0.070(4) 0.070(3) 0.068(3) -0.034(3) -0.024(3) -0.010(3)
C23 0.063(3) 0.067(3) 0.068(3) -0.014(3) -0.031(3) -0.014(3)
C24 0.057(3) 0.059(3) 0.099(5) -0.027(3) -0.035(3) 0.005(2)
C25 0.054(3) 0.050(3) 0.084(4) -0.031(3) -0.025(3) 0.002(2)
C30 0.038(2) 0.0337(19) 0.039(2) -0.0126(17) -0.0065(17) -0.0027(16)
C31 0.048(2) 0.033(2) 0.050(3) -0.0121(18) -0.002(2) -0.0055(17)
C32 0.054(3) 0.049(3) 0.059(3) -0.012(2) 0.008(2) -0.015(2)
C33 0.058(3) 0.053(3) 0.071(4) -0.018(3) 0.013(3) 0.003(2)
C34 0.069(4) 0.040(3) 0.085(4) -0.025(3) 0.011(3) 0.002(2)
C35 0.054(3) 0.038(2) 0.064(3) -0.018(2) 0.002(2) -0.008(2)
C40 0.049(2) 0.037(2) 0.042(2) -0.0199(18) -0.0088(19) -0.0031(18)
C41 0.054(3) 0.047(3) 0.123(6) -0.029(3) -0.033(3) 0.000(2)
C42 0.053(3) 0.070(4) 0.143(7) -0.039(4) -0.034(4) 0.006(3)
C43 0.072(4) 0.058(3) 0.084(4) -0.033(3) -0.025(3) 0.021(3)
C44 0.090(5) 0.040(3) 0.091(5) -0.015(3) -0.011(4) 0.008(3)
C45 0.060(3) 0.043(3) 0.074(4) -0.012(2) -0.007(3) -0.005(2)
C50 0.041(2) 0.039(2) 0.037(2) -0.0097(17) -0.0050(17) -0.0135(17)
C51 0.060(3) 0.052(3) 0.046(3) -0.013(2) -0.007(2) -0.023(2)
C52 0.070(3) 0.062(3) 0.058(3) -0.008(3) -0.018(3) -0.036(3)
C53 0.056(3) 0.070(3) 0.061(3) -0.004(3) -0.008(3) -0.030(3)
C54 0.050(3) 0.069(3) 0.050(3) -0.012(2) 0.000(2) -0.019(2)
C55 0.045(2) 0.050(2) 0.045(2) -0.016(2) -0.0048(19) -0.0120(19)
C60 0.050(2) 0.040(2) 0.033(2) -0.0160(17) -0.0021(18) -0.0144(18)
C61 0.051(3) 0.062(3) 0.043(2) -0.016(2) -0.008(2) -0.015(2)
C62 0.080(4) 0.067(3) 0.048(3) -0.009(3) -0.018(3) -0.025(3)
C63 0.125(6) 0.080(4) 0.039(3) -0.015(3) -0.016(3) -0.019(4)
C64 0.104(5) 0.110(6) 0.049(3) -0.035(4) 0.013(3) 0.009(4)
C65 0.066(4) 0.084(4) 0.049(3) -0.023(3) -0.001(3) 0.011(3)
C70 0.093(7) 0.154(10) 0.227(14) -0.045(10) -0.047(8) 0.009(7)

loop_
_atom_type_symbol
_atom_type_description
_atom_type_scat_dispersion_real
_atom_type_scat_dispersion_imag
_atom_type_scat_source
C C 0.0033 0.0016 'International Tables Vol C Tables 4.2.6.8 and 6.1.1.4'
H H 0.0000 0.0000 'International Tables Vol C Tables 4.2.6.8 and 6.1.1.4'
Cl Cl 0.1484 0.1585 'International Tables Vol C Tables 4.2.6.8 and 6.1.1.4'
Ir Ir -1.4442 7.9887 'International Tables Vol C Tables 4.2.6.8 and 6.1.1.4'
N N 0.0061 0.0033 'International Tables Vol C Tables 4.2.6.8 and 6.1.1.4'
O O 0.0106 0.0060 'International Tables Vol C Tables 4.2.6.8 and 6.1.1.4'
P P 0.1023 0.0942 'International Tables Vol C Tables 4.2.6.8 and 6.1.1.4'

loop_
_geom_angle_atom_site_label_1
_geom_angle_atom_site_label_2
_geom_angle_atom_site_label_3
_geom_angle
N1 Ir1 P2 93.07(11)
N1 Ir1 P1 91.04(11)
P2 Ir1 P1 174.98(3)
N1 Ir1 O2 59.38(16)
P2 Ir1 O2 95.58(10)
P1 Ir1 O2 88.99(10)
N1 Ir1 Cl1 170.60(13)
P2 Ir1 Cl1 86.24(4)
P1 Ir1 Cl1 90.17(4)
O2 Ir1 Cl1 111.33(10)
C20 P1 C10 103.1(2)
C20 P1 C30 104.76(19)
C10 P1 C30 105.0(2)
C20 P1 Ir1 114.84(14)
C10 P1 Ir1 113.94(15)
C30 P1 Ir1 114.04(14)
C60 P2 C40 104.7(2)
C60 P2 C50 101.0(2)
C40 P2 C50 105.9(2)
C60 P2 Ir1 114.30(14)
C40 P2 Ir1 113.65(14)
C50 P2 Ir1 115.88(14)
N2 O2 Ir1 89.7(3)
C1 N1 N2 120.7(4)
C1 N1 Ir1 138.0(4)
N2 N1 Ir1 101.3(3)
O1 N2 O2 123.9(5)
O1 N2 N1 126.5(5)
O2 N2 N1 109.6(4)
O3 C1 N1 113.3(5)
O3 C1 C2 123.5(6)
N1 C1 C2 123.1(5)
C3 C2 C1 113.4(6)
C3 C2 H2A 108.9
C1 C2 H2A 108.9
C3 C2 H2B 108.9
C1 C2 H2B 108.9
H2A C2 H2B 107.7
C2 C3 H3A 109.5
C2 C3 H3B 109.5
H3A C3 H3B 109.5
C2 C3 H3C 109.5
H3A C3 H3C 109.5
H3B C3 H3C 109.5
C11 C10 C15 119.1(5)
C11 C10 P1 121.1(4)
C15 C10 P1 119.5(4)
C10 C11 C12 119.4(6)
C10 C11 H11A 120.3
C12 C11 H11A 120.3
C13 C12 C11 120.0(6)
C13 C12 H12A 120.0
C11 C12 H12A 120.0
C14 C13 C12 120.9(6)
C14 C13 H13A 119.6
C12 C13 H13A 119.6
C13 C14 C15 120.9(7)
C13 C14 H14A 119.5
C15 C14 H14A 119.5
C14 C15 C10 119.7(6)
C14 C15 H15A 120.1
C10 C15 H15A 120.1
C21 C20 C25 118.4(4)
C21 C20 P1 120.8(3)
C25 C20 P1 120.8(4)
C22 C21 C20 120.6(5)
C22 C21 H21A 119.7
C20 C21 H21A 119.7
C23 C22 C21 120.6(5)
C23 C22 H22A 119.7
C21 C22 H22A 119.7
C24 C23 C22 119.3(5)
C24 C23 H23A 120.4
C22 C23 H23A 120.4
C23 C24 C25 121.4(5)
C23 C24 H24A 119.3
C25 C24 H24A 119.3
C20 C25 C24 119.8(5)
C20 C25 H25A 120.1
C24 C25 H25A 120.1
C35 C30 C31 119.0(4)
C35 C30 P1 121.9(3)
C31 C30 P1 119.0(3)
C32 C31 C30 120.6(4)
C32 C31 H31A 119.7
C30 C31 H31A 119.7
C31 C32 C33 120.3(5)
C31 C32 H32A 119.8
C33 C32 H32A 119.8
C34 C33 C32 120.0(5)
C34 C33 H33A 120.0
C32 C33 H33A 120.0
C33 C34 C35 120.2(5)
C33 C34 H34A 119.9
C35 C34 H34A 119.9
C30 C35 C34 119.8(5)
C30 C35 H35A 120.1
C34 C35 H35A 120.1
C45 C40 C41 118.1(4)
C45 C40 P2 123.5(4)
C41 C40 P2 118.4(4)
C40 C41 C42 121.1(6)
C40 C41 H41A 119.4
C42 C41 H41A 119.4
C43 C42 C41 120.5(6)
C43 C42 H42A 119.7
C41 C42 H42A 119.7
C42 C43 C44 119.2(5)
C42 C43 H43A 120.4
C44 C43 H43A 120.4
C43 C44 C45 121.0(6)
C43 C44 H44A 119.5
C45 C44 H44A 119.5
C40 C45 C44 120.0(6)
C40 C45 H45A 120.0
C44 C45 H45A 120.0
C55 C50 C51 118.6(4)
C55 C50 P2 121.5(3)
C51 C50 P2 119.9(3)
C52 C51 C50 120.8(5)
C52 C51 H51A 119.6
C50 C51 H51A 119.6
C53 C52 C51 119.6(5)
C53 C52 H52A 120.2
C51 C52 H52A 120.2
C52 C53 C54 120.6(5)
C52 C53 H53A 119.7
C54 C53 H53A 119.7
C53 C54 C55 119.9(5)
C53 C54 H54A 120.1
C55 C54 H54A 120.1
C54 C55 C50 120.5(5)
C54 C55 H55A 119.8
C50 C55 H55A 119.8
C65 C60 C61 117.8(4)
C65 C60 P2 124.4(4)
C61 C60 P2 117.8(3)
C62 C61 C60 120.7(5)
C62 C61 H61A 119.6
C60 C61 H61A 119.6
C63 C62 C61 120.5(6)
C63 C62 H62A 119.8
C61 C62 H62A 119.8
C62 C63 C64 119.7(6)
C62 C63 H63A 120.1
C64 C63 H63A 120.1
C63 C64 C65 121.6(6)
C63 C64 H64A 119.2
C65 C64 H64A 119.2
C60 C65 C64 119.7(6)
C60 C65 H65A 120.2
C64 C65 H65A 120.2
Cl3 C70 Cl2 111.0(6)
Cl3 C70 H70A 109.4
Cl2 C70 H70A 109.4
Cl3 C70 H70B 109.4
Cl2 C70 H70B 109.4
H70A C70 H70B 108.0

loop_
_geom_bond_atom_site_label_1
_geom_bond_atom_site_label_2
_geom_bond_distance
Ir1 N1 2.042(4)
Ir1 P2 2.3250(10)
Ir1 P1 2.3315(10)
Ir1 O2 2.357(4)
Ir1 Cl1 2.3662(11)
Cl2 C70 1.741(13)
Cl3 C70 1.675(11)
P1 C20 1.825(4)
P1 C10 1.825(4)
P1 C30 1.831(4)
P2 C60 1.823(4)
P2 C40 1.825(4)
P2 C50 1.829(4)
O1 N2 1.193(6)
O2 N2 1.298(6)
O3 C1 1.246(7)
N1 C1 1.372(7)
N1 N2 1.389(6)
C1 C2 1.497(8)
C2 C3 1.487(10)
C2 H2A 0.9700
C2 H2B 0.9700
C3 H3A 0.9600
C3 H3B 0.9600
C3 H3C 0.9600
C10 C11 1.369(7)
C10 C15 1.391(7)
C11 C12 1.406(8)
C11 H11A 0.9300
C12 C13 1.364(10)
C12 H12A 0.9300
C13 C14 1.322(11)
C13 H13A 0.9300
C14 C15 1.389(8)
C14 H14A 0.9300
C15 H15A 0.9300
C20 C21 1.382(6)
C20 C25 1.386(6)
C21 C22 1.377(7)
C21 H21A 0.9300
C22 C23 1.373(8)
C22 H22A 0.9300
C23 C24 1.346(8)
C23 H23A 0.9300
C24 C25 1.390(8)
C24 H24A 0.9300
C25 H25A 0.9300
C30 C35 1.387(6)
C30 C31 1.390(6)
C31 C32 1.373(7)
C31 H31A 0.9300
C32 C33 1.376(7)
C32 H32A 0.9300
C33 C34 1.374(8)
C33 H33A 0.9300
C34 C35 1.394(7)
C34 H34A 0.9300
C35 H35A 0.9300
C40 C45 1.372(7)
C40 C41 1.377(7)
C41 C42 1.385(8)
C41 H41A 0.9300
C42 C43 1.354(9)
C42 H42A 0.9300
C43 C44 1.359(9)
C43 H43A 0.9300
C44 C45 1.397(8)
C44 H44A 0.9300
C45 H45A 0.9300
C50 C55 1.385(6)
C50 C51 1.391(6)
C51 C52 1.379(7)
C51 H51A 0.9300
C52 C53 1.371(8)
C52 H52A 0.9300
C53 C54 1.373(8)
C53 H53A 0.9300
C54 C55 1.384(7)
C54 H54A 0.9300
C55 H55A 0.9300
C60 C65 1.369(7)
C60 C61 1.394(7)
C61 C62 1.377(7)
C61 H61A 0.9300
C62 C63 1.344(9)
C62 H62A 0.9300
C63 C64 1.344(10)
C63 H63A 0.9300
C64 C65 1.389(8)
C64 H64A 0.9300
C65 H65A 0.9300
C70 H70A 0.9700
C70 H70B 0.9700

loop_
_geom_torsion_atom_site_label_1
_geom_torsion_atom_site_label_2
_geom_torsion_atom_site_label_3
_geom_torsion_atom_site_label_4
_geom_torsion
N1 Ir1 P1 C20 124.2(2)
P2 Ir1 P1 C20 -90.8(4)
O2 Ir1 P1 C20 64.89(18)
Cl1 Ir1 P1 C20 -46.45(15)
N1 Ir1 P1 C10 5.7(2)
P2 Ir1 P1 C10 150.7(4)
O2 Ir1 P1 C10 -53.7(2)
Cl1 Ir1 P1 C10 -165.01(18)
N1 Ir1 P1 C30 -114.83(19)
P2 Ir1 P1 C30 30.2(5)
O2 Ir1 P1 C30 -174.18(17)
Cl1 Ir1 P1 C30 74.48(15)
N1 Ir1 P2 C60 5.1(2)
P1 Ir1 P2 C60 -139.9(4)
O2 Ir1 P2 C60 64.60(19)
Cl1 Ir1 P2 C60 175.69(16)
N1 Ir1 P2 C40 -115.0(2)
P1 Ir1 P2 C40 100.0(4)
O2 Ir1 P2 C40 -55.50(19)
Cl1 Ir1 P2 C40 55.59(17)
N1 Ir1 P2 C50 122.0(2)
P1 Ir1 P2 C50 -23.0(5)
O2 Ir1 P2 C50 -178.49(18)
Cl1 Ir1 P2 C50 -67.40(16)
N1 Ir1 O2 N2 -0.5(3)
P2 Ir1 O2 N2 -90.8(3)
P1 Ir1 O2 N2 91.3(3)
Cl1 Ir1 O2 N2 -178.9(2)
P2 Ir1 N1 C1 -86.0(5)
P1 Ir1 N1 C1 91.1(5)
O2 Ir1 N1 C1 179.4(6)
Cl1 Ir1 N1 C1 -171.5(5)
P2 Ir1 N1 N2 95.2(3)
P1 Ir1 N1 N2 -87.7(3)
O2 Ir1 N1 N2 0.5(3)
Cl1 Ir1 N1 N2 9.7(9)
Ir1 O2 N2 O1 -177.5(5)
Ir1 O2 N2 N1 0.7(4)
C1 N1 N2 O1 -1.8(8)
Ir1 N1 N2 O1 177.3(5)
C1 N1 N2 O2 -179.9(5)
Ir1 N1 N2 O2 -0.8(4)
N2 N1 C1 O3 173.3(5)
Ir1 N1 C1 O3 -5.3(8)
N2 N1 C1 C2 -9.2(8)
Ir1 N1 C1 C2 172.1(5)
O3 C1 C2 C3 8.3(11)
N1 C1 C2 C3 -168.9(7)
C20 P1 C10 C11 157.2(4)
C30 P1 C10 C11 47.7(5)
Ir1 P1 C10 C11 -77.7(4)
C20 P1 C10 C15 -29.1(5)
C30 P1 C10 C15 -138.5(4)
Ir1 P1 C10 C15 96.0(4)
C15 C10 C11 C12 1.7(9)
P1 C10 C11 C12 175.5(5)
C10 C11 C12 C13 -1.5(10)
C11 C12 C13 C14 1.0(13)
C12 C13 C14 C15 -0.8(14)
C13 C14 C15 C10 1.0(13)
C11 C10 C15 C14 -1.5(9)
P1 C10 C15 C14 -175.4(6)
C10 P1 C20 C21 -71.3(4)
C30 P1 C20 C21 38.3(4)
Ir1 P1 C20 C21 164.2(3)
C10 P1 C20 C25 106.7(4)
C30 P1 C20 C25 -143.7(4)
Ir1 P1 C20 C25 -17.8(5)
C25 C20 C21 C22 -0.5(8)
P1 C20 C21 C22 177.5(4)
C20 C21 C22 C23 0.8(9)
C21 C22 C23 C24 -0.1(10)
C22 C23 C24 C25 -0.8(10)
C21 C20 C25 C24 -0.3(8)
P1 C20 C25 C24 -178.3(5)
C23 C24 C25 C20 1.0(10)
C20 P1 C30 C35 -82.5(4)
C10 P1 C30 C35 25.8(5)
Ir1 P1 C30 C35 151.2(4)
C20 P1 C30 C31 95.1(4)
C10 P1 C30 C31 -156.7(4)
Ir1 P1 C30 C31 -31.3(4)
C35 C30 C31 C32 -1.3(7)
P1 C30 C31 C32 -179.0(4)
C30 C31 C32 C33 0.7(8)
C31 C32 C33 C34 0.6(10)
C32 C33 C34 C35 -1.4(10)
C31 C30 C35 C34 0.6(8)
P1 C30 C35 C34 178.1(4)
C33 C34 C35 C30 0.8(9)
C60 P2 C40 C45 94.5(5)
C50 P2 C40 C45 -11.8(5)
Ir1 P2 C40 C45 -140.1(4)
C60 P2 C40 C41 -83.6(5)
C50 P2 C40 C41 170.1(4)
Ir1 P2 C40 C41 41.8(5)
C45 C40 C41 C42 -2.4(9)
P2 C40 C41 C42 175.8(6)
C40 C41 C42 C43 2.3(12)
C41 C42 C43 C44 -1.0(11)
C42 C43 C44 C45 -0.3(11)
C41 C40 C45 C44 1.1(8)
P2 C40 C45 C44 -176.9(5)
C43 C44 C45 C40 0.2(10)
C60 P2 C50 C55 140.2(4)
C40 P2 C50 C55 -110.8(4)
Ir1 P2 C50 C55 16.1(4)
C60 P2 C50 C51 -38.7(4)
C40 P2 C50 C51 70.2(4)
Ir1 P2 C50 C51 -162.8(3)
C55 C50 C51 C52 -0.3(7)
P2 C50 C51 C52 178.7(4)
C50 C51 C52 C53 -0.9(8)
C51 C52 C53 C54 1.5(8)
C52 C53 C54 C55 -0.9(8)
C53 C54 C55 C50 -0.3(8)
C51 C50 C55 C54 0.9(7)
P2 C50 C55 C54 -178.0(4)
C40 P2 C60 C65 15.3(5)
C50 P2 C60 C65 125.2(5)
Ir1 P2 C60 C65 -109.7(5)
C40 P2 C60 C61 -164.6(4)
C50 P2 C60 C61 -54.8(4)
Ir1 P2 C60 C61 70.4(4)
C65 C60 C61 C62 -0.1(8)
P2 C60 C61 C62 179.8(4)
C60 C61 C62 C63 0.3(8)
C61 C62 C63 C64 -0.9(11)
C62 C63 C64 C65 1.4(13)
C61 C60 C65 C64 0.6(9)
P2 C60 C65 C64 -179.3(6)
C63 C64 C65 C60 -1.3(12)
